data_7202353
loop_
_publ_author_name
'Kato, Masaru'
'Fujihara, Takashi'
'Yano, Daisaku'
'Nagasawa, Akira'

_publ_section_title
;
 Anion influence on the coordination polymer structures of silver(I)
 complexes with 2-methylisothiazol-3(2H)-one
;
_journal_issue 10
_journal_name_full CrystEngComm
_journal_page_first 1460
_journal_paper_doi 10.1039/b810652p
_journal_volume 10
_journal_year 2008
_chemical_formula_moiety 'C16 H16 Ag2 Cl6 N4 O12 S4'
_chemical_formula_sum 'C16 H16 Ag2 Cl6 N4 O12 S4'
_chemical_formula_weight 1013.05
_chemical_name_common
;bis(5-chloro-2-methylisothiazol-3(2H)-one)silver(i)
perchlorate
;
_chemical_name_systematic
;
?
;
_space_group_IT_number 2
_symmetry_cell_setting triclinic
_symmetry_space_group_name_Hall '-P 1'
_symmetry_space_group_name_H-M 'P -1'
_atom_sites_solution_hydrogens geom
_atom_sites_solution_primary direct
_atom_sites_solution_secondary difmap
_audit_creation_method SHELXL-97
_cell_angle_alpha 103.273(2)
_cell_angle_beta 109.719(2)
_cell_angle_gamma 95.579(2)
_cell_formula_units_Z 2
_cell_length_a 9.6984(6)
_cell_length_b 13.2334(9)
_cell_length_c 13.7678(9)
_cell_measurement_reflns_used 2033
_cell_measurement_temperature 173(2)
_cell_measurement_theta_max 24.76
_cell_measurement_theta_min 2.66
_cell_volume 1589.25(18)
_computing_cell_refinement SMART-W2K/NT
_computing_data_collection 'SMART-W2K/NT (Bruekr, 2003)'
_computing_data_reduction 'SAINT-W2K/NT (Bruker, 2003)'
_computing_molecular_graphics 'Ortep-3 for Windows (Farrugia, 1997)'
_computing_publication_material SHELXTL-NT
_computing_structure_refinement SHELXL-NT
_computing_structure_solution 'SHELXTL-NT (Bruker, 2003)'
_diffrn_ambient_temperature 173(2)
_diffrn_detector_area_resol_mean 8.366
_diffrn_measured_fraction_theta_full 0.991
_diffrn_measured_fraction_theta_max 0.991
_diffrn_measurement_device_type 'Bruker SMART APEX CCD area-detector'
_diffrn_measurement_method '\f and \w'
_diffrn_radiation_monochromator graphite
_diffrn_radiation_source 'fine-focus sealed tube'
_diffrn_radiation_type MoK\a
_diffrn_radiation_wavelength 0.71073
_diffrn_reflns_av_R_equivalents 0.0339
_diffrn_reflns_av_sigmaI/netI 0.0752
_diffrn_reflns_limit_h_max 12
_diffrn_reflns_limit_h_min -12
_diffrn_reflns_limit_k_max 15
_diffrn_reflns_limit_k_min -17
_diffrn_reflns_limit_l_max 18
_diffrn_reflns_limit_l_min -17
_diffrn_reflns_number 11716
_diffrn_reflns_theta_full 27.89
_diffrn_reflns_theta_max 27.89
_diffrn_reflns_theta_min 1.61
_diffrn_standards_decay_% 2
_diffrn_standards_interval_time 150
_diffrn_standards_number 60
_exptl_absorpt_coefficient_mu 2.061
_exptl_absorpt_correction_T_max 0.8204
_exptl_absorpt_correction_T_min 0.6833
_exptl_absorpt_correction_type multi-scan
_exptl_absorpt_process_details '(SADABS; Sheldrick 1996)'
_exptl_crystal_colour colorless
_exptl_crystal_density_diffrn 2.117
_exptl_crystal_density_meas ?
_exptl_crystal_density_method .
_exptl_crystal_description needle
_exptl_crystal_F_000 992
_exptl_crystal_size_max 0.20
_exptl_crystal_size_mid 0.10
_exptl_crystal_size_min 0.10
_refine_diff_density_max 0.911
_refine_diff_density_min -0.664
_refine_diff_density_rms 0.146
_refine_ls_extinction_method none
_refine_ls_goodness_of_fit_ref 1.015
_refine_ls_hydrogen_treatment constr
_refine_ls_matrix_type full
_refine_ls_number_parameters 404
_refine_ls_number_reflns 7529
_refine_ls_number_restraints 0
_refine_ls_restrained_S_all 1.015
_refine_ls_R_factor_all 0.0874
_refine_ls_R_factor_gt 0.0576
_refine_ls_shift/su_max 0.001
_refine_ls_shift/su_mean 0.000
_refine_ls_structure_factor_coef Fsqd
_refine_ls_weighting_details 'calc w=1/[\s^2^(Fo^2^)+(0.0570P)^2^+0.0000P] where P=(Fo^2^+2Fc^2^)/3'
_refine_ls_weighting_scheme calc
_refine_ls_wR_factor_gt 0.1172
_refine_ls_wR_factor_ref 0.1304
_reflns_number_gt 5382
_reflns_number_total 7529
_reflns_threshold_expression >2\s(I)
_cod_data_source_file b810652p.txt
_cod_data_source_block fuji_agcmi100
_cod_depositor_comments
;
The following automatic conversions were performed:
'_symmetry_cell_setting' value 'Triclinic' changed to 'triclinic'
according to '/home/saulius/struct/CIF-dictionaries/cif_core.dic'
dictionary named 'cif_core.dic' version 2.4.1 from 2010-06-29.

Automatic conversion script
Id: cif_fix_enum 1527 2010-12-29 10:47:43Z saulius 
;
_cod_original_sg_symbol_H-M P-1
_cod_database_code 7202353

loop_
_symmetry_equiv_pos_as_xyz
'x, y, z'
'-x, -y, -z'

loop_
_atom_site_label
_atom_site_type_symbol
_atom_site_fract_x
_atom_site_fract_y
_atom_site_fract_z
_atom_site_U_iso_or_equiv
_atom_site_adp_type
_atom_site_occupancy
_atom_site_symmetry_multiplicity
_atom_site_calc_flag
_atom_site_refinement_flags
_atom_site_disorder_assembly
_atom_site_disorder_group
Ag1 Ag -0.01331(5) 0.42809(4) 0.23171(3) 0.03123(13) Uani 1 1 d . . .
Ag2 Ag 0.0000 0.5000 0.0000 0.03141(16) Uani 1 2 d S . .
Ag3 Ag 0.0000 0.5000 0.5000 0.04015(19) Uani 1 2 d S . .
C1 C 0.1752(6) 0.3154(5) 0.0941(4) 0.0255(12) Uani 1 1 d . . .
C2 C 0.1274(6) 0.2085(5) 0.0908(4) 0.0292(13) Uani 1 1 d . . .
H2 H 0.0467 0.1864 0.1103 0.035 Uiso 1 1 calc R . .
C3 C 0.2094(6) 0.1434(5) 0.0573(4) 0.0298(13) Uani 1 1 d . . .
C4 C 0.3718(6) 0.4208(5) 0.0596(5) 0.0328(14) Uani 1 1 d . . .
H1A H 0.3110 0.4440 -0.0010 0.049 Uiso 1 1 calc R . .
H1B H 0.4665 0.4095 0.0522 0.049 Uiso 1 1 calc R . .
H1C H 0.3915 0.4751 0.1270 0.049 Uiso 1 1 calc R . .
C5 C -0.0707(6) 0.6734(4) 0.1860(4) 0.0248(12) Uani 1 1 d . . .
C6 C 0.0035(6) 0.7716(5) 0.1853(4) 0.0277(12) Uani 1 1 d . . .
H14 H 0.0783 0.7770 0.1556 0.033 Uiso 1 1 calc R . .
C7 C -0.0425(6) 0.8541(5) 0.2301(4) 0.0297(13) Uani 1 1 d . . .
C8 C -0.2711(7) 0.6106(5) 0.2480(5) 0.0405(15) Uani 1 1 d . . .
H16A H -0.2703 0.5409 0.2046 0.061 Uiso 1 1 calc R . .
H16B H -0.3730 0.6245 0.2257 0.061 Uiso 1 1 calc R . .
H16C H -0.2356 0.6122 0.3241 0.061 Uiso 1 1 calc R . .
C9 C 0.1712(6) 0.6782(5) 0.4168(4) 0.0274(12) Uani 1 1 d . . .
C10 C 0.1411(7) 0.7775(5) 0.4698(5) 0.0352(14) Uani 1 1 d . . .
H10 H 0.0669 0.7822 0.5005 0.042 Uiso 1 1 calc R . .
C11 C 0.2286(7) 0.8594(5) 0.4699(5) 0.0396(15) Uani 1 1 d . . .
C12 C 0.3408(7) 0.6183(6) 0.3240(5) 0.0445(17) Uani 1 1 d . . .
H12A H 0.3126 0.5501 0.3353 0.067 Uiso 1 1 calc R . .
H12B H 0.4498 0.6376 0.3503 0.067 Uiso 1 1 calc R . .
H12C H 0.2987 0.6130 0.2471 0.067 Uiso 1 1 calc R . .
C13 C -0.2622(6) 0.3080(5) 0.2971(4) 0.0261(12) Uani 1 1 d . . .
C14 C -0.2591(6) 0.2022(5) 0.2424(5) 0.0307(13) Uani 1 1 d . . .
H6 H -0.1861 0.1846 0.2129 0.037 Uiso 1 1 calc R . .
C15 C -0.3716(6) 0.1309(5) 0.2379(4) 0.0300(13) Uani 1 1 d . . .
C16 C -0.4221(7) 0.4030(5) 0.3795(5) 0.0377(15) Uani 1 1 d . . .
H8A H -0.3446 0.4369 0.4506 0.057 Uiso 1 1 calc R . .
H8B H -0.5174 0.3844 0.3872 0.057 Uiso 1 1 calc R . .
H8C H -0.4318 0.4519 0.3349 0.057 Uiso 1 1 calc R . .
Cl1 Cl 0.20076(18) 0.01141(13) 0.04372(14) 0.0435(4) Uani 1 1 d . . .
Cl2 Cl 0.0143(2) 0.98539(13) 0.24840(14) 0.0489(4) Uani 1 1 d . . .
Cl3 Cl 0.2356(3) 0.99077(15) 0.52233(16) 0.0698(6) Uani 1 1 d . . .
Cl4 Cl -0.41268(19) -0.00193(13) 0.18043(15) 0.0498(4) Uani 1 1 d . . .
Cl5 Cl 0.30670(15) 0.70617(11) 0.03344(11) 0.0279(3) Uani 1 1 d . . .
Cl6 Cl 0.20276(16) 0.29471(13) 0.41666(12) 0.0349(3) Uani 1 1 d . . .
N1 N 0.2916(5) 0.3218(4) 0.0608(4) 0.0247(10) Uani 1 1 d . . .
N2 N -0.1741(5) 0.6910(4) 0.2328(4) 0.0281(10) Uani 1 1 d . . .
N3 N 0.2838(5) 0.6984(4) 0.3819(4) 0.0309(11) Uani 1 1 d . . .
N4 N -0.3808(5) 0.3071(4) 0.3285(4) 0.0291(11) Uani 1 1 d . . .
O1 O 0.1234(4) 0.3955(3) 0.1221(3) 0.0299(9) Uani 1 1 d . . .
O2 O -0.0525(4) 0.5816(3) 0.1521(3) 0.0319(9) Uani 1 1 d . . .
O3 O 0.1057(5) 0.5865(3) 0.4011(3) 0.0353(10) Uani 1 1 d . . .
O4 O -0.1739(4) 0.3922(3) 0.3169(3) 0.0325(9) Uani 1 1 d . . .
O5 O 0.2249(5) 0.6514(4) 0.0808(4) 0.0586(14) Uani 1 1 d . . .
O6 O 0.2894(5) 0.6404(4) -0.0701(3) 0.0490(12) Uani 1 1 d . . .
O7 O 0.4592(5) 0.7306(5) 0.0999(4) 0.0743(19) Uani 1 1 d . . .
O8 O 0.2502(8) 0.7975(5) 0.0212(5) 0.096(2) Uani 1 1 d . . .
O9 O 0.1555(9) 0.3523(6) 0.4920(5) 0.104(3) Uani 1 1 d . . .
O10 O 0.2194(7) 0.3644(6) 0.3515(6) 0.093(2) Uani 1 1 d . . .
O11 O 0.3392(6) 0.2671(6) 0.4610(5) 0.090(2) Uani 1 1 d . . .
O12 O 0.0944(9) 0.2127(6) 0.3454(8) 0.145(4) Uani 1 1 d . . .
S1 S 0.34491(16) 0.20544(12) 0.02458(11) 0.0283(3) Uani 1 1 d . . .
S2 S -0.18048(17) 0.82046(12) 0.27626(12) 0.0331(3) Uani 1 1 d . . .
S3 S 0.35293(18) 0.82795(14) 0.40765(13) 0.0406(4) Uani 1 1 d . . .
S4 S -0.48541(16) 0.18639(12) 0.29819(12) 0.0316(3) Uani 1 1 d . . .

loop_
_atom_site_aniso_label
_atom_site_aniso_U_11
_atom_site_aniso_U_22
_atom_site_aniso_U_33
_atom_site_aniso_U_23
_atom_site_aniso_U_13
_atom_site_aniso_U_12
Ag1 0.0323(3) 0.0354(3) 0.0341(3) 0.0106(2) 0.0213(2) 0.0081(2)
Ag2 0.0411(4) 0.0307(4) 0.0302(3) 0.0095(3) 0.0204(3) 0.0135(3)
Ag3 0.0472(4) 0.0410(4) 0.0296(3) 0.0061(3) 0.0179(3) -0.0083(3)
C1 0.025(3) 0.028(3) 0.022(3) 0.007(2) 0.007(2) 0.004(2)
C2 0.024(3) 0.036(3) 0.028(3) 0.012(3) 0.009(2) 0.001(2)
C3 0.027(3) 0.033(3) 0.029(3) 0.013(3) 0.006(3) 0.008(3)
C4 0.028(3) 0.033(3) 0.039(3) 0.006(3) 0.018(3) -0.001(3)
C5 0.030(3) 0.025(3) 0.024(3) 0.008(2) 0.013(2) 0.014(2)
C6 0.022(3) 0.031(3) 0.026(3) 0.008(2) 0.004(2) 0.001(2)
C7 0.028(3) 0.029(3) 0.026(3) 0.009(2) 0.003(3) 0.006(2)
C8 0.039(4) 0.043(4) 0.050(4) 0.015(3) 0.027(3) 0.008(3)
C9 0.030(3) 0.036(3) 0.015(3) 0.008(2) 0.007(2) 0.006(3)
C10 0.033(4) 0.042(4) 0.028(3) 0.007(3) 0.010(3) 0.011(3)
C11 0.047(4) 0.034(4) 0.029(3) 0.006(3) 0.005(3) 0.009(3)
C12 0.041(4) 0.045(4) 0.047(4) 0.002(3) 0.024(3) 0.010(3)
C13 0.020(3) 0.033(3) 0.024(3) 0.010(2) 0.006(2) 0.003(2)
C14 0.024(3) 0.039(4) 0.034(3) 0.014(3) 0.014(3) 0.013(3)
C15 0.030(3) 0.031(3) 0.029(3) 0.010(3) 0.008(3) 0.008(3)
C16 0.039(4) 0.035(4) 0.049(4) 0.014(3) 0.026(3) 0.013(3)
Cl1 0.0430(9) 0.0286(8) 0.0638(11) 0.0190(8) 0.0201(8) 0.0128(7)
Cl2 0.0574(11) 0.0253(8) 0.0605(11) 0.0110(8) 0.0192(9) 0.0042(8)
Cl3 0.0931(16) 0.0340(10) 0.0628(12) -0.0027(9) 0.0149(12) 0.0145(10)
Cl4 0.0473(10) 0.0308(9) 0.0589(11) 0.0031(8) 0.0115(9) 0.0049(7)
Cl5 0.0250(7) 0.0244(7) 0.0367(8) 0.0089(6) 0.0143(6) 0.0038(5)
Cl6 0.0266(8) 0.0375(9) 0.0370(8) 0.0015(7) 0.0136(7) 0.0047(6)
N1 0.021(2) 0.028(3) 0.030(2) 0.008(2) 0.014(2) 0.0063(19)
N2 0.032(3) 0.024(3) 0.033(3) 0.009(2) 0.017(2) 0.008(2)
N3 0.024(3) 0.038(3) 0.030(3) 0.009(2) 0.011(2) 0.004(2)
N4 0.029(3) 0.028(3) 0.033(3) 0.008(2) 0.015(2) 0.007(2)
O1 0.033(2) 0.026(2) 0.038(2) 0.0078(18) 0.0224(19) 0.0087(17)
O2 0.041(2) 0.029(2) 0.030(2) 0.0042(18) 0.0205(19) 0.0120(19)
O3 0.043(3) 0.035(3) 0.031(2) 0.0101(19) 0.019(2) 0.001(2)
O4 0.029(2) 0.037(2) 0.031(2) 0.0069(19) 0.0148(19) -0.0012(19)
O5 0.055(3) 0.064(4) 0.054(3) 0.003(3) 0.033(3) -0.018(3)
O6 0.051(3) 0.056(3) 0.039(3) 0.003(2) 0.025(2) 0.003(2)
O7 0.025(3) 0.127(6) 0.052(3) 0.011(3) 0.007(2) -0.009(3)
O8 0.151(6) 0.048(4) 0.104(5) 0.033(4) 0.048(5) 0.059(4)
O9 0.143(6) 0.125(6) 0.080(4) 0.030(4) 0.071(5) 0.079(5)
O10 0.086(5) 0.125(6) 0.108(5) 0.074(5) 0.054(4) 0.040(4)
O11 0.050(4) 0.144(7) 0.111(5) 0.084(5) 0.033(4) 0.046(4)
O12 0.099(6) 0.064(5) 0.189(9) -0.033(5) 0.004(6) -0.006(4)
S1 0.0271(8) 0.0309(8) 0.0330(8) 0.0102(6) 0.0164(6) 0.0121(6)
S2 0.0376(9) 0.0299(8) 0.0351(8) 0.0064(7) 0.0169(7) 0.0150(7)
S3 0.0377(9) 0.0360(9) 0.0423(9) 0.0107(7) 0.0112(8) -0.0048(7)
S4 0.0235(8) 0.0350(8) 0.0369(8) 0.0134(7) 0.0106(7) 0.0019(6)

loop_
_atom_type_symbol
_atom_type_description
_atom_type_scat_dispersion_real
_atom_type_scat_dispersion_imag
_atom_type_scat_source
C C 0.0033 0.0016 'International Tables Vol C Tables 4.2.6.8 and 6.1.1.4'
H H 0.0000 0.0000 'International Tables Vol C Tables 4.2.6.8 and 6.1.1.4'
N N 0.0061 0.0033 'International Tables Vol C Tables 4.2.6.8 and 6.1.1.4'
O O 0.0106 0.0060 'International Tables Vol C Tables 4.2.6.8 and 6.1.1.4'
S S 0.1246 0.1234 'International Tables Vol C Tables 4.2.6.8 and 6.1.1.4'
Cl Cl 0.1484 0.1585 'International Tables Vol C Tables 4.2.6.8 and 6.1.1.4'
Ag Ag -0.8971 1.1015 'International Tables Vol C Tables 4.2.6.8 and 6.1.1.4'

loop_
_geom_angle_atom_site_label_1
_geom_angle_atom_site_label_2
_geom_angle_atom_site_label_3
_geom_angle
_geom_angle_site_symmetry_1
_geom_angle_site_symmetry_3
_geom_angle_publ_flag
O4 Ag1 O1 158.43(14) . . ?
O4 Ag1 O2 114.87(13) . . ?
O1 Ag1 O2 81.27(13) . . ?
O4 Ag1 O3 82.56(13) . . ?
O1 Ag1 O3 115.92(13) . . ?
O2 Ag1 O3 78.65(12) . . ?
O2 Ag2 O2 179.999(1) 2_565 . ?
O2 Ag2 O1 98.94(13) 2_565 . ?
O2 Ag2 O1 81.06(13) . . ?
O2 Ag2 O1 81.06(13) 2_565 2_565 ?
O2 Ag2 O1 98.94(13) . 2_565 ?
O1 Ag2 O1 180.0 . 2_565 ?
O2 Ag2 O5 96.32(14) 2_565 . ?
O2 Ag2 O5 83.68(14) . . ?
O1 Ag2 O5 93.01(15) . . ?
O1 Ag2 O5 86.99(15) 2_565 . ?
O2 Ag2 O5 83.68(14) 2_565 2_565 ?
O2 Ag2 O5 96.32(14) . 2_565 ?
O1 Ag2 O5 86.98(15) . 2_565 ?
O1 Ag2 O5 93.01(15) 2_565 2_565 ?
O5 Ag2 O5 180.0 . 2_565 ?
O3 Ag3 O3 180.00(11) . 2_566 ?
O3 Ag3 O4 96.92(13) . 2_566 ?
O3 Ag3 O4 83.08(13) 2_566 2_566 ?
O3 Ag3 O4 83.08(13) . . ?
O3 Ag3 O4 96.92(13) 2_566 . ?
O4 Ag3 O4 180.0 2_566 . ?
O3 Ag3 O9 93.4(2) . . ?
O3 Ag3 O9 86.6(2) 2_566 . ?
O4 Ag3 O9 94.11(19) 2_566 . ?
O4 Ag3 O9 85.89(19) . . ?
O3 Ag3 O9 86.6(2) . 2_566 ?
O3 Ag3 O9 93.4(2) 2_566 2_566 ?
O4 Ag3 O9 85.89(19) 2_566 2_566 ?
O4 Ag3 O9 94.11(19) . 2_566 ?
O9 Ag3 O9 179.998(2) . 2_566 ?
O1 C1 N1 121.4(5) . . ?
O1 C1 C2 128.6(5) . . ?
N1 C1 C2 110.1(5) . . ?
C3 C2 C1 112.2(5) . . ?
C3 C2 H2 123.9 . . ?
C1 C2 H2 123.9 . . ?
C2 C3 Cl1 130.1(5) . . ?
C2 C3 S1 113.4(5) . . ?
Cl1 C3 S1 116.5(3) . . ?
N1 C4 H1A 109.5 . . ?
N1 C4 H1B 109.5 . . ?
H1A C4 H1B 109.5 . . ?
N1 C4 H1C 109.5 . . ?
H1A C4 H1C 109.5 . . ?
H1B C4 H1C 109.5 . . ?
O2 C5 N2 120.6(5) . . ?
O2 C5 C6 129.5(5) . . ?
N2 C5 C6 109.9(5) . . ?
C7 C6 C5 113.1(5) . . ?
C7 C6 H14 123.5 . . ?
C5 C6 H14 123.5 . . ?
C6 C7 Cl2 129.7(5) . . ?
C6 C7 S2 113.4(5) . . ?
Cl2 C7 S2 116.9(3) . . ?
N2 C8 H16A 109.5 . . ?
N2 C8 H16B 109.5 . . ?
H16A C8 H16B 109.5 . . ?
N2 C8 H16C 109.5 . . ?
H16A C8 H16C 109.5 . . ?
H16B C8 H16C 109.5 . . ?
O3 C9 N3 122.5(5) . . ?
O3 C9 C10 127.8(6) . . ?
N3 C9 C10 109.7(5) . . ?
C11 C10 C9 111.8(6) . . ?
C11 C10 H10 124.1 . . ?
C9 C10 H10 124.1 . . ?
C10 C11 Cl3 129.0(6) . . ?
C10 C11 S3 114.4(5) . . ?
Cl3 C11 S3 116.6(4) . . ?
N3 C12 H12A 109.5 . . ?
N3 C12 H12B 109.5 . . ?
H12A C12 H12B 109.5 . . ?
N3 C12 H12C 109.5 . . ?
H12A C12 H12C 109.5 . . ?
H12B C12 H12C 109.5 . . ?
O4 C13 N4 121.2(5) . . ?
O4 C13 C14 129.0(5) . . ?
N4 C13 C14 109.8(5) . . ?
C15 C14 C13 112.1(5) . . ?
C15 C14 H6 123.9 . . ?
C13 C14 H6 123.9 . . ?
C14 C15 Cl4 128.5(5) . . ?
C14 C15 S4 113.2(5) . . ?
Cl4 C15 S4 118.3(4) . . ?
N4 C16 H8A 109.5 . . ?
N4 C16 H8B 109.5 . . ?
H8A C16 H8B 109.5 . . ?
N4 C16 H8C 109.5 . . ?
H8A C16 H8C 109.5 . . ?
H8B C16 H8C 109.5 . . ?
O8 Cl5 O7 111.4(4) . . ?
O8 Cl5 O5 108.5(4) . . ?
O7 Cl5 O5 109.1(3) . . ?
O8 Cl5 O6 109.2(3) . . ?
O7 Cl5 O6 108.8(3) . . ?
O5 Cl5 O6 109.9(3) . . ?
O12 Cl6 O9 111.6(5) . . ?
O12 Cl6 O11 114.1(5) . . ?
O9 Cl6 O11 113.4(4) . . ?
O12 Cl6 O10 103.4(5) . . ?
O9 Cl6 O10 105.3(4) . . ?
O11 Cl6 O10 107.9(4) . . ?
C1 N1 C4 124.1(5) . . ?
C1 N1 S1 114.8(4) . . ?
C4 N1 S1 121.1(4) . . ?
C5 N2 C8 126.0(5) . . ?
C5 N2 S2 113.9(4) . . ?
C8 N2 S2 120.0(4) . . ?
C9 N3 C12 124.6(5) . . ?
C9 N3 S3 114.9(4) . . ?
C12 N3 S3 120.5(4) . . ?
C13 N4 C16 123.5(5) . . ?
C13 N4 S4 115.0(4) . . ?
C16 N4 S4 121.4(4) . . ?
C1 O1 Ag1 130.4(4) . . ?
C1 O1 Ag2 124.5(3) . . ?
Ag1 O1 Ag2 95.77(13) . . ?
C5 O2 Ag2 131.6(4) . . ?
C5 O2 Ag1 133.9(3) . . ?
Ag2 O2 Ag1 93.77(13) . . ?
C9 O3 Ag3 134.9(4) . . ?
C9 O3 Ag1 132.6(3) . . ?
Ag3 O3 Ag1 91.54(14) . . ?
C13 O4 Ag1 128.3(4) . . ?
C13 O4 Ag3 125.2(3) . . ?
Ag1 O4 Ag3 94.91(13) . . ?
Cl5 O5 Ag2 132.3(3) . . ?
Cl6 O9 Ag3 135.9(4) . . ?
N1 S1 C3 89.4(3) . . ?
N2 S2 C7 89.7(3) . . ?
N3 S3 C11 89.3(3) . . ?
N4 S4 C15 89.9(3) . . ?

loop_
_geom_bond_atom_site_label_1
_geom_bond_atom_site_label_2
_geom_bond_distance
_geom_bond_site_symmetry_2
_geom_bond_publ_flag
Ag1 O4 2.318(4) . ?
Ag1 O1 2.320(4) . ?
Ag1 O2 2.522(4) . ?
Ag1 O3 2.575(4) . ?
Ag2 O2 2.366(4) 2_565 ?
Ag2 O2 2.366(4) . ?
Ag2 O1 2.490(4) . ?
Ag2 O1 2.490(4) 2_565 ?
Ag2 O5 2.549(5) . ?
Ag2 O5 2.549(5) 2_565 ?
Ag3 O3 2.376(4) . ?
Ag3 O3 2.376(4) 2_566 ?
Ag3 O4 2.499(4) 2_566 ?
Ag3 O4 2.499(4) . ?
Ag3 O9 2.587(7) . ?
Ag3 O9 2.587(7) 2_566 ?
C1 O1 1.254(6) . ?
C1 N1 1.357(7) . ?
C1 C2 1.430(8) . ?
C2 C3 1.337(8) . ?
C2 H2 0.9500 . ?
C3 Cl1 1.704(6) . ?
C3 S1 1.721(6) . ?
C4 N1 1.462(7) . ?
C4 H1A 0.9800 . ?
C4 H1B 0.9800 . ?
C4 H1C 0.9800 . ?
C5 O2 1.250(6) . ?
C5 N2 1.374(7) . ?
C5 C6 1.426(8) . ?
C6 C7 1.320(8) . ?
C6 H14 0.9500 . ?
C7 Cl2 1.705(6) . ?
C7 S2 1.727(6) . ?
C8 N2 1.449(7) . ?
C8 H16A 0.9800 . ?
C8 H16B 0.9800 . ?
C8 H16C 0.9800 . ?
C9 O3 1.250(7) . ?
C9 N3 1.360(7) . ?
C9 C10 1.457(8) . ?
C10 C11 1.310(9) . ?
C10 H10 0.9500 . ?
C11 Cl3 1.707(7) . ?
C11 S3 1.730(7) . ?
C12 N3 1.445(8) . ?
C12 H12A 0.9800 . ?
C12 H12B 0.9800 . ?
C12 H12C 0.9800 . ?
C13 O4 1.252(7) . ?
C13 N4 1.359(7) . ?
C13 C14 1.438(8) . ?
C14 C15 1.346(8) . ?
C14 H6 0.9500 . ?
C15 Cl4 1.699(6) . ?
C15 S4 1.716(6) . ?
C16 N4 1.464(7) . ?
C16 H8A 0.9800 . ?
C16 H8B 0.9800 . ?
C16 H8C 0.9800 . ?
Cl5 O8 1.397(5) . ?
Cl5 O7 1.409(5) . ?
Cl5 O5 1.427(5) . ?
Cl5 O6 1.434(4) . ?
Cl6 O12 1.356(7) . ?
Cl6 O9 1.376(6) . ?
Cl6 O11 1.381(5) . ?
Cl6 O10 1.460(6) . ?
N1 S1 1.692(5) . ?
N2 S2 1.695(5) . ?
N3 S3 1.688(5) . ?
N4 S4 1.688(5) . ?
